data_1528554
loop_
_publ_author_name
'Handlovic, M.'

_publ_section_title
;
 Krystalova struktura Cu H P O3 (H2 O)2
;
_journal_name_full 'Chemicke Zvesti'
_journal_page_first 641
_journal_page_last 644
_journal_volume 19
_journal_year 1965
_chemical_formula_sum 'Cu H5 O5 P'
_chemical_name_systematic 'Cu (H P O3) (H2 O)2'
_space_group_IT_number 19
_symmetry_space_group_name_Hall 'P 2ac 2ab'
_symmetry_space_group_name_H-M 'P 21 21 21'
_cell_angle_alpha 90
_cell_angle_beta 90
_cell_angle_gamma 90
_cell_formula_units_Z 4
_cell_length_a 6.71
_cell_length_b 9
_cell_length_c 7.4
_cell_volume 446.886
_citation_journal_id_ASTM CHZVAN
_cod_data_source_file Handlovic_CHZVAN_1965_355.cif
_cod_data_source_block H5Cu1O5P1
_cod_original_formula_sum 'H5 Cu1 O5 P1'
_cod_database_code 1528554

loop_
_symmetry_equiv_pos_as_xyz
x,y,z
-x+1/2,-y,z+1/2
x+1/2,-y+1/2,-z
-x,y+1/2,-z+1/2

loop_
_atom_site_label
_atom_site_type_symbol
_atom_site_fract_x
_atom_site_fract_y
_atom_site_fract_z
_atom_site_occupancy
_atom_site_U_iso_or_equiv
O1 O-2 0.235 0.215 0.712 1 0.0
P1 P+3 0.758 0.398 0.437 1 0.0
O4 O-2 0.053 0.279 0.031 1 0.0
O5 O-2 0.292 0.444 0.298 1 0.0
O3 O-2 0.267 0.054 0.132 1 0.0
Cu1 Cu+2 0.514 0.157 0.223 1 0.0
O2 O-2 0.955 0.39 0.53 1 0.0
